data_7212155
loop_
_publ_author_name
'Wu, Biao'
'Liang, Jianjun'
'Zhao, Yuxin'
'Li, Minrui'
'Li, Shaoguang'
'Liu, Yanyan'
'Zhang, Yongping'
'Yang, Xiao-Juan'

_publ_section_title
;
 Sulfate encapsulation in three-fold interpenetrated metal--organic
 frameworks with bis(pyridylurea) ligands
;
_journal_issue 7
_journal_name_full CrystEngComm
_journal_page_first 2129
_journal_paper_doi 10.1039/b920777e
_journal_volume 12
_journal_year 2010
_chemical_formula_sum 'C34 H52 Cd N12 O12 S'
_chemical_formula_weight 965.34
_chemical_name_systematic
;
?
;
_space_group_IT_number 60
_symmetry_cell_setting orthorhombic
_symmetry_space_group_name_Hall '-P 2n 2ab'
_symmetry_space_group_name_H-M 'P b c n'
_atom_sites_solution_hydrogens geom
_atom_sites_solution_primary direct
_atom_sites_solution_secondary difmap
_audit_creation_method SHELXL-97
_cell_angle_alpha 90.00
_cell_angle_beta 90.00
_cell_angle_gamma 90.00
_cell_formula_units_Z 4
_cell_length_a 12.7357(12)
_cell_length_b 23.931(2)
_cell_length_c 14.2117(13)
_cell_measurement_temperature 293(2)
_cell_volume 4331.4(7)
_computing_cell_refinement 'Bruker SMART'
_computing_data_collection 'Bruker SMART APEX II'
_computing_data_reduction 'Bruker SAINT'
_computing_structure_refinement 'SHELXL-97 (Sheldrick, 1997)'
_computing_structure_solution 'SHELXS-97 (Sheldrick, 1990)'
_diffrn_ambient_temperature 293(2)
_diffrn_measured_fraction_theta_full 0.997
_diffrn_measured_fraction_theta_max 0.997
_diffrn_radiation_monochromator graphite
_diffrn_radiation_source 'fine-focus sealed tube'
_diffrn_radiation_type MoK\a
_diffrn_radiation_wavelength 0.71073
_diffrn_reflns_av_R_equivalents 0.0477
_diffrn_reflns_av_sigmaI/netI 0.0366
_diffrn_reflns_limit_h_max 11
_diffrn_reflns_limit_h_min -16
_diffrn_reflns_limit_k_max 28
_diffrn_reflns_limit_k_min -31
_diffrn_reflns_limit_l_max 17
_diffrn_reflns_limit_l_min -18
_diffrn_reflns_number 24274
_diffrn_reflns_theta_full 27.50
_diffrn_reflns_theta_max 27.50
_diffrn_reflns_theta_min 1.70
_exptl_absorpt_coefficient_mu 0.624
_exptl_absorpt_correction_T_max 0.8446
_exptl_absorpt_correction_T_min 0.8158
_exptl_absorpt_correction_type multi-scan
_exptl_absorpt_process_details SADABS
_exptl_crystal_colour colorless
_exptl_crystal_density_diffrn 1.480
_exptl_crystal_density_method 'not measured'
_exptl_crystal_description block
_exptl_crystal_F_000 2000
_exptl_crystal_size_max 0.34
_exptl_crystal_size_mid 0.30
_exptl_crystal_size_min 0.28
_refine_diff_density_max 0.533
_refine_diff_density_min -0.405
_refine_diff_density_rms 0.059
_refine_ls_extinction_method none
_refine_ls_goodness_of_fit_ref 1.016
_refine_ls_hydrogen_treatment mixed
_refine_ls_matrix_type full
_refine_ls_number_parameters 298
_refine_ls_number_reflns 4974
_refine_ls_number_restraints 4
_refine_ls_restrained_S_all 1.017
_refine_ls_R_factor_all 0.0657
_refine_ls_R_factor_gt 0.0344
_refine_ls_shift/su_max 0.001
_refine_ls_shift/su_mean 0.000
_refine_ls_structure_factor_coef Fsqd
_refine_ls_weighting_details 'calc w=1/[\s^2^(Fo^2^)+(0.0404P)^2^+0.6000P] where P=(Fo^2^+2Fc^2^)/3'
_refine_ls_weighting_scheme calc
_refine_ls_wR_factor_gt 0.0777
_refine_ls_wR_factor_ref 0.0915
_reflns_number_gt 3228
_reflns_number_total 4974
_reflns_threshold_expression >2sigma(I)
_cod_data_source_file b920777e.txt
_cod_data_source_block CdSO4L5
_cod_depositor_comments
;
The following automatic conversions were performed:

'_symmetry_cell_setting' value 'Orthorhombic' changed to
'orthorhombic' according to
/home/saulius/struct/CIF-dictionaries/cif_core.dic dictionary named
'cif_core.dic' version 2.4.2 from
2011-04-26.

'_exptl_absorpt_correction_type' value 'Multi-scan'
changed to 'multi-scan' according to
/home/saulius/struct/CIF-dictionaries/cif_core.dic dictionary named
'cif_core.dic' version 2.4.2 from 2011-04-26.

Automatic conversion script
Id: cif_fix_values 1891 2012-01-12 08:04:46Z andrius 
;
_cod_original_sg_symbol_H-M Pbcn
_cod_database_code 7212155

loop_
_symmetry_equiv_pos_as_xyz
'x, y, z'
'-x+1/2, -y+1/2, z+1/2'
'-x, y, -z+1/2'
'x+1/2, -y+1/2, -z'
'-x, -y, -z'
'x-1/2, y-1/2, -z-1/2'
'x, -y, z-1/2'
'-x-1/2, y-1/2, z'

loop_
_atom_site_label
_atom_site_type_symbol
_atom_site_fract_x
_atom_site_fract_y
_atom_site_fract_z
_atom_site_U_iso_or_equiv
_atom_site_adp_type
_atom_site_occupancy
_atom_site_symmetry_multiplicity
_atom_site_calc_flag
_atom_site_refinement_flags
Cd Cd 0.0000 0.641577(9) 0.2500 0.03189(9) Uani 1 2 d S
S S 0.5000 0.63970(4) 0.2500 0.0602(3) Uani 1 2 d S
O1 O 1.11807(14) 0.93056(7) 0.06869(14) 0.0521(5) Uani 1 1 d .
O2 O 0.40705(16) 0.83673(8) 0.05970(14) 0.0534(5) Uani 1 1 d .
O3 O 0.5000 0.58071(12) 0.2500 0.0781(10) Uani 1 2 d S
O4 O 0.4153(6) 0.6704(4) 0.2825(5) 0.061(2) Uani 0.50 1 d P
O5 O 0.5819(4) 0.64210(19) 0.3379(5) 0.101(2) Uani 0.50 1 d P
O6 O 0.5558(9) 0.6641(4) 0.1759(7) 0.122(4) Uani 0.50 1 d P
O7 O 0.12052(17) 0.64204(9) 0.37180(14) 0.0560(6) Uani 1 1 d D
H7C H 0.176(2) 0.6236(13) 0.379(2) 0.084 Uiso 1 1 d D
H7D H 0.104(3) 0.6474(14) 0.4264(19) 0.084 Uiso 1 1 d D
O8 O 0.30162(18) 0.58861(11) 0.39119(16) 0.0733(7) Uani 1 1 d D
H8C H 0.350(3) 0.6139(14) 0.365(3) 0.110 Uiso 1 1 d D
H8D H 0.328(3) 0.5849(16) 0.449(2) 0.110 Uiso 1 1 d D
N1 N 1.41134(16) 1.06840(9) 0.17176(15) 0.0416(5) Uani 1 1 d .
N2 N 1.15071(16) 1.00932(8) 0.15426(15) 0.0435(5) Uani 1 1 d .
H2B H 1.1215 1.0348 0.1880 0.052 Uiso 1 1 calc R
N3 N 0.98289(16) 0.98131(9) 0.12497(18) 0.0511(6) Uani 1 1 d .
H3B H 0.9645 1.0086 0.1608 0.061 Uiso 1 1 calc R
N4 N 0.53197(17) 0.77922(10) 0.11826(17) 0.0507(6) Uani 1 1 d .
H4A H 0.5449 0.7511 0.1540 0.061 Uiso 1 1 calc R
N5 N 0.35959(16) 0.75704(8) 0.13717(17) 0.0485(6) Uani 1 1 d .
H5B H 0.3848 0.7282 0.1654 0.058 Uiso 1 1 calc R
N6 N 0.09090(15) 0.71400(8) 0.17491(15) 0.0377(5) Uani 1 1 d .
C1 C 1.4712(2) 1.02679(12) 0.1376(2) 0.0547(8) Uani 1 1 d .
H1A H 1.5434 1.0320 0.1326 0.066 Uiso 1 1 calc R
C2 C 1.4286(2) 0.97708(12) 0.1100(2) 0.0603(9) Uani 1 1 d .
H2A H 1.4723 0.9489 0.0876 0.072 Uiso 1 1 calc R
C3 C 1.3227(2) 0.96809(11) 0.1148(2) 0.0530(8) Uani 1 1 d .
H3A H 1.2939 0.9340 0.0970 0.064 Uiso 1 1 calc R
C4 C 1.25941(19) 1.01128(10) 0.14686(18) 0.0377(6) Uani 1 1 d .
C5 C 1.30862(19) 1.06022(10) 0.17558(17) 0.0373(6) Uani 1 1 d .
H5A H 1.2669 1.0889 0.1989 0.045 Uiso 1 1 calc R
C6 C 1.0848(2) 0.97069(10) 0.11305(19) 0.0405(6) Uani 1 1 d .
C7 C 0.9021(2) 0.94831(12) 0.0794(2) 0.0510(7) Uani 1 1 d .
H7A H 0.9350 0.9252 0.0318 0.061 Uiso 1 1 calc R
H7B H 0.8542 0.9735 0.0475 0.061 Uiso 1 1 calc R
C8 C 0.8394(2) 0.91128(13) 0.1435(2) 0.0596(8) Uani 1 1 d .
H8A H 0.8020 0.9339 0.1891 0.072 Uiso 1 1 calc R
H8B H 0.8862 0.8864 0.1773 0.072 Uiso 1 1 calc R
C9 C 0.7623(2) 0.87759(14) 0.0864(2) 0.0625(9) Uani 1 1 d .
H9A H 0.8016 0.8515 0.0478 0.075 Uiso 1 1 calc R
H9B H 0.7257 0.9028 0.0442 0.075 Uiso 1 1 calc R
C10 C 0.6807(3) 0.84478(13) 0.1417(2) 0.0615(9) Uani 1 1 d .
H10A H 0.7153 0.8212 0.1876 0.074 Uiso 1 1 calc R
H10B H 0.6348 0.8704 0.1750 0.074 Uiso 1 1 calc R
C11 C 0.6185(2) 0.81005(13) 0.0766(2) 0.0594(8) Uani 1 1 d .
H11A H 0.5905 0.8340 0.0277 0.071 Uiso 1 1 calc R
H11B H 0.6654 0.7835 0.0466 0.071 Uiso 1 1 calc R
C12 C 0.4318(2) 0.79409(11) 0.10162(18) 0.0403(6) Uani 1 1 d .
C13 C 0.25092(19) 0.76049(10) 0.13313(18) 0.0373(6) Uani 1 1 d .
C14 C 0.1939(2) 0.80300(11) 0.0910(2) 0.0511(7) Uani 1 1 d .
H14A H 0.2277 0.8333 0.0633 0.061 Uiso 1 1 calc R
C15 C 0.0856(2) 0.79921(11) 0.0912(2) 0.0550(8) Uani 1 1 d .
H15A H 0.0457 0.8271 0.0628 0.066 Uiso 1 1 calc R
C16 C 0.0371(2) 0.75507(11) 0.1325(2) 0.0470(7) Uani 1 1 d .
H16A H -0.0358 0.7533 0.1315 0.056 Uiso 1 1 calc R
C17 C 0.19521(19) 0.71730(10) 0.17544(18) 0.0376(6) Uani 1 1 d .
H17A H 0.2328 0.6892 0.2057 0.045 Uiso 1 1 calc R

loop_
_atom_site_aniso_label
_atom_site_aniso_U_11
_atom_site_aniso_U_22
_atom_site_aniso_U_33
_atom_site_aniso_U_23
_atom_site_aniso_U_13
_atom_site_aniso_U_12
Cd 0.02355(13) 0.02943(14) 0.04271(16) 0.000 0.00230(12) 0.000
S 0.0518(7) 0.0308(5) 0.0981(10) 0.000 0.0121(7) 0.000
O1 0.0519(12) 0.0343(10) 0.0700(14) -0.0132(10) 0.0014(10) -0.0053(9)
O2 0.0583(13) 0.0408(10) 0.0609(13) 0.0171(10) 0.0017(10) -0.0083(10)
O3 0.100(3) 0.0405(17) 0.093(2) 0.000 0.004(2) 0.000
O4 0.044(3) 0.060(3) 0.079(6) 0.004(4) 0.005(3) 0.019(3)
O5 0.079(4) 0.071(3) 0.155(5) -0.019(3) -0.064(4) 0.011(3)
O6 0.184(11) 0.073(6) 0.110(9) 0.041(6) 0.067(7) 0.043(7)
O7 0.0450(12) 0.0756(15) 0.0473(12) -0.0073(12) -0.0107(10) 0.0148(10)
O8 0.0547(14) 0.0996(19) 0.0655(15) 0.0103(14) -0.0004(12) 0.0141(14)
N1 0.0354(12) 0.0390(12) 0.0504(14) -0.0092(10) -0.0004(11) -0.0024(10)
N2 0.0365(12) 0.0387(12) 0.0553(14) -0.0145(11) 0.0051(11) -0.0052(10)
N3 0.0387(15) 0.0465(14) 0.0680(16) -0.0120(12) 0.0061(12) -0.0132(11)
N4 0.0358(12) 0.0507(14) 0.0655(16) 0.0133(12) 0.0034(11) -0.0142(11)
N5 0.0327(12) 0.0354(12) 0.0776(17) 0.0197(12) -0.0033(12) -0.0062(10)
N6 0.0301(11) 0.0336(11) 0.0494(13) 0.0051(10) 0.0022(10) -0.0024(9)
C1 0.0376(15) 0.0571(18) 0.069(2) -0.0203(16) 0.0027(14) 0.0013(14)
C2 0.0433(17) 0.0533(18) 0.084(2) -0.0290(17) 0.0032(16) 0.0103(15)
C3 0.0461(17) 0.0374(15) 0.075(2) -0.0199(15) 0.0005(15) -0.0001(13)
C4 0.0371(14) 0.0355(14) 0.0404(15) -0.0043(12) 0.0011(12) -0.0034(11)
C5 0.0383(14) 0.0295(13) 0.0440(15) -0.0078(11) -0.0010(12) 0.0007(11)
C6 0.0406(16) 0.0319(13) 0.0489(16) 0.0013(13) 0.0027(13) -0.0067(12)
C7 0.0401(16) 0.0492(16) 0.0638(19) 0.0027(15) -0.0034(14) -0.0155(13)
C8 0.0527(18) 0.067(2) 0.0590(19) -0.0009(16) 0.0001(15) -0.0292(16)
C9 0.060(2) 0.071(2) 0.056(2) 0.0049(17) -0.0014(16) -0.0372(17)
C10 0.061(2) 0.068(2) 0.0552(19) 0.0054(16) -0.0011(16) -0.0328(16)
C11 0.0443(18) 0.071(2) 0.062(2) -0.0016(17) 0.0101(15) -0.0274(16)
C12 0.0401(15) 0.0386(15) 0.0423(16) -0.0003(12) 0.0002(12) -0.0121(12)
C13 0.0320(13) 0.0308(13) 0.0490(16) 0.0019(12) 0.0002(12) -0.0035(11)
C14 0.0426(16) 0.0332(14) 0.077(2) 0.0151(14) -0.0009(15) -0.0026(13)
C15 0.0422(17) 0.0376(15) 0.085(2) 0.0149(15) -0.0044(16) 0.0049(13)
C16 0.0317(13) 0.0425(16) 0.0667(19) 0.0066(14) 0.0015(14) 0.0034(13)
C17 0.0358(14) 0.0294(13) 0.0477(16) 0.0051(11) 0.0004(12) -0.0002(11)

loop_
_atom_type_symbol
_atom_type_description
_atom_type_scat_dispersion_real
_atom_type_scat_dispersion_imag
_atom_type_scat_source
C C 0.0033 0.0016 'International Tables Vol C Tables 4.2.6.8 and 6.1.1.4'
H H 0.0000 0.0000 'International Tables Vol C Tables 4.2.6.8 and 6.1.1.4'
N N 0.0061 0.0033 'International Tables Vol C Tables 4.2.6.8 and 6.1.1.4'
O O 0.0106 0.0060 'International Tables Vol C Tables 4.2.6.8 and 6.1.1.4'
Cd Cd -0.8075 1.2024 'International Tables Vol C Tables 4.2.6.8 and 6.1.1.4'
S S 0.1246 0.1234 'International Tables Vol C Tables 4.2.6.8 and 6.1.1.4'

loop_
_geom_angle_atom_site_label_1
_geom_angle_atom_site_label_2
_geom_angle_atom_site_label_3
_geom_angle
_geom_angle_site_symmetry_1
_geom_angle_site_symmetry_3
O7 Cd O7 179.46(11) 3 .
O7 Cd N6 89.06(7) 3 .
O7 Cd N6 90.54(8) . .
O7 Cd N6 90.54(8) 3 3
O7 Cd N6 89.05(7) . 3
N6 Cd N6 84.50(10) . 3
O7 Cd N1 88.19(8) 3 8_755
O7 Cd N1 92.21(8) . 8_755
N6 Cd N1 95.62(7) . 8_755
N6 Cd N1 178.73(7) 3 8_755
O7 Cd N1 92.21(8) 3 6_456
O7 Cd N1 88.19(8) . 6_456
N6 Cd N1 178.73(7) . 6_456
N6 Cd N1 95.62(7) 3 6_456
N1 Cd N1 84.29(11) 8_755 6_456
O4 S O4 115.9(8) 3_655 .
O4 S O6 115.2(3) 3_655 3_655
O4 S O6 29.6(5) . 3_655
O4 S O6 29.6(5) 3_655 .
O4 S O6 115.2(3) . .
O6 S O6 130.6(9) 3_655 .
O4 S O3 122.1(4) 3_655 .
O4 S O3 122.1(4) . .
O6 S O3 114.7(4) 3_655 .
O6 S O3 114.7(4) . .
O4 S O5 74.8(4) 3_655 .
O4 S O5 103.0(4) . .
O6 S O5 74.5(5) 3_655 .
O6 S O5 103.7(5) . .
O3 S O5 92.02(16) . .
O4 S O5 103.0(4) 3_655 3_655
O4 S O5 74.8(4) . 3_655
O6 S O5 103.7(5) 3_655 3_655
O6 S O5 74.5(5) . 3_655
O3 S O5 92.02(16) . 3_655
O5 S O5 176.0(3) . 3_655
O6 O4 S 76.2(14) 3_655 .
O4 O6 S 74.1(14) 3_655 .
Cd O7 H7C 130(2) . .
Cd O7 H7D 123(3) . .
H7C O7 H7D 100(3) . .
H8C O8 H8D 101(4) . .
C5 N1 C1 117.8(2) . .
C5 N1 Cd 124.25(17) . 6_766
C1 N1 Cd 116.60(17) . 6_766
C6 N2 C4 126.7(2) . .
C6 N2 H2B 116.7 . .
C4 N2 H2B 116.7 . .
C6 N3 C7 122.0(2) . .
C6 N3 H3B 119.0 . .
C7 N3 H3B 119.0 . .
C12 N4 C11 120.9(2) . .
C12 N4 H4A 119.6 . .
C11 N4 H4A 119.6 . .
C12 N5 C13 127.9(2) . .
C12 N5 H5B 116.1 . .
C13 N5 H5B 116.1 . .
C17 N6 C16 118.0(2) . .
C17 N6 Cd 122.33(16) . .
C16 N6 Cd 119.65(17) . .
N1 C1 C2 121.6(3) . .
N1 C1 H1A 119.2 . .
C2 C1 H1A 119.2 . .
C1 C2 C3 121.0(3) . .
C1 C2 H2A 119.5 . .
C3 C2 H2A 119.5 . .
C2 C3 C4 118.2(3) . .
C2 C3 H3A 120.9 . .
C4 C3 H3A 120.9 . .
C3 C4 N2 125.4(2) . .
C3 C4 C5 117.5(2) . .
N2 C4 C5 117.1(2) . .
N1 C5 C4 123.9(2) . .
N1 C5 H5A 118.0 . .
C4 C5 H5A 118.0 . .
O1 C6 N3 123.5(2) . .
O1 C6 N2 122.2(2) . .
N3 C6 N2 114.3(2) . .
N3 C7 C8 115.4(2) . .
N3 C7 H7A 108.4 . .
C8 C7 H7A 108.4 . .
N3 C7 H7B 108.4 . .
C8 C7 H7B 108.4 . .
H7A C7 H7B 107.5 . .
C7 C8 C9 109.6(2) . .
C7 C8 H8A 109.7 . .
C9 C8 H8A 109.7 . .
C7 C8 H8B 109.7 . .
C9 C8 H8B 109.7 . .
H8A C8 H8B 108.2 . .
C8 C9 C10 116.4(3) . .
C8 C9 H9A 108.2 . .
C10 C9 H9A 108.2 . .
C8 C9 H9B 108.2 . .
C10 C9 H9B 108.2 . .
H9A C9 H9B 107.4 . .
C11 C10 C9 109.5(3) . .
C11 C10 H10A 109.8 . .
C9 C10 H10A 109.8 . .
C11 C10 H10B 109.8 . .
C9 C10 H10B 109.8 . .
H10A C10 H10B 108.2 . .
N4 C11 C10 116.0(2) . .
N4 C11 H11A 108.3 . .
C10 C11 H11A 108.3 . .
N4 C11 H11B 108.3 . .
C10 C11 H11B 108.3 . .
H11A C11 H11B 107.4 . .
O2 C12 N4 123.4(2) . .
O2 C12 N5 123.0(2) . .
N4 C12 N5 113.5(2) . .
C14 C13 N5 125.7(2) . .
C14 C13 C17 117.7(2) . .
N5 C13 C17 116.5(2) . .
C15 C14 C13 118.3(2) . .
C15 C14 H14A 120.9 . .
C13 C14 H14A 120.9 . .
C16 C15 C14 120.4(3) . .
C16 C15 H15A 119.8 . .
C14 C15 H15A 119.8 . .
N6 C16 C15 122.2(3) . .
N6 C16 H16A 118.9 . .
C15 C16 H16A 118.9 . .
N6 C17 C13 123.4(2) . .
N6 C17 H17A 118.3 . .
C13 C17 H17A 118.3 . .

loop_
_geom_bond_atom_site_label_1
_geom_bond_atom_site_label_2
_geom_bond_distance
_geom_bond_site_symmetry_2
Cd O7 2.314(2) 3
Cd O7 2.314(2) .
Cd N6 2.3416(19) .
Cd N6 2.3416(19) 3
Cd N1 2.362(2) 8_755
Cd N1 2.362(2) 6_456
S O4 1.384(8) 3_655
S O4 1.384(8) .
S O6 1.398(11) 3_655
S O6 1.398(11) .
S O3 1.412(3) .
S O5 1.628(5) .
S O5 1.628(5) 3_655
O1 C6 1.224(3) .
O2 C12 1.223(3) .
O4 O6 0.712(12) 3_655
O6 O4 0.712(12) 3_655
O7 H7C 0.84(3) .
O7 H7D 0.81(3) .
O8 H8C 0.94(3) .
O8 H8D 0.89(3) .
N1 C5 1.324(3) .
N1 C1 1.345(3) .
N1 Cd 2.362(2) 6_766
N2 C6 1.379(3) .
N2 C4 1.389(3) .
N2 H2B 0.8600 .
N3 C6 1.333(3) .
N3 C7 1.450(3) .
N3 H3B 0.8600 .
N4 C12 1.345(3) .
N4 C11 1.452(3) .
N4 H4A 0.8600 .
N5 C12 1.374(3) .
N5 C13 1.388(3) .
N5 H5B 0.8600 .
N6 C17 1.331(3) .
N6 C16 1.341(3) .
C1 C2 1.365(4) .
C1 H1A 0.9300 .
C2 C3 1.368(4) .
C2 H2A 0.9300 .
C3 C4 1.388(3) .
C3 H3A 0.9300 .
C4 C5 1.390(3) .
C5 H5A 0.9300 .
C7 C8 1.500(4) .
C7 H7A 0.9700 .
C7 H7B 0.9700 .
C8 C9 1.508(4) .
C8 H8A 0.9700 .
C8 H8B 0.9700 .
C9 C10 1.521(4) .
C9 H9A 0.9700 .
C9 H9B 0.9700 .
C10 C11 1.474(4) .
C10 H10A 0.9700 .
C10 H10B 0.9700 .
C11 H11A 0.9700 .
C11 H11B 0.9700 .
C13 C14 1.386(3) .
C13 C17 1.391(3) .
C14 C15 1.382(4) .
C14 H14A 0.9300 .
C15 C16 1.357(4) .
C15 H15A 0.9300 .
C16 H16A 0.9300 .
C17 H17A 0.9300 .

loop_
_geom_hbond_atom_site_label_D
_geom_hbond_atom_site_label_H
_geom_hbond_atom_site_label_A
_geom_hbond_distance_DH
_geom_hbond_distance_HA
_geom_hbond_distance_DA
_geom_hbond_angle_DHA
_geom_hbond_site_symmetry_A
O7 H7C O8 0.84(3) 1.82(3) 2.651(3) 175(4) .
O7 H7D O2 0.81(3) 1.94(3) 2.741(3) 169(4) 2_565
O8 H8C O6 0.94(3) 1.80(3) 2.734(12) 175(4) 3_655
N5 H5B O5 0.86 2.10 2.872(5) 148.3 3_655
O8 H8D O1 0.89(3) 1.87(3) 2.760(3) 174(4) 2_665
N4 H4A O4 0.86 2.19 3.036(10) 168.0 3_655
N2 H2B O3 0.86 2.09 2.908(3) 157.9 6_666
N2 H2B O5 0.86 2.64 3.298(5) 133.9 6_666
N2 H2B S 0.86 3.08 3.908(2) 162.8 6_666
N3 H3B O3 0.86 2.19 2.977(3) 152.3 6_666
O8 H8C O4 0.94(3) 1.97(3) 2.884(10) 163(4) .
O8 H8C S 0.94(3) 2.59(3) 3.450(2) 153(3) .
N4 H4A O6 0.86 2.11 2.890(11) 150.8 .
N4 H4A S 0.86 3.05 3.849(2) 156.0 .
N5 H5B O4 0.86 2.20 3.011(8) 157.4 .
N5 H5B O6 0.86 2.67 3.390(11) 142.4 .
N5 H5B S 0.86 2.84 3.695(2) 170.8 .
C3 H3A O1 0.93 2.28 2.834(3) 117.9 .
C7 H7A O1 0.97 2.39 2.787(3) 103.7 .
C17 H17A O4 0.93 2.61 3.381(7) 141.0 .
C11 H11A O2 0.97 2.38 2.778(4) 103.9 .
C14 H14A O2 0.93 2.29 2.866(3) 119.9 .

loop_
_geom_torsion_atom_site_label_1
_geom_torsion_atom_site_label_2
_geom_torsion_atom_site_label_3
_geom_torsion_atom_site_label_4
_geom_torsion
_geom_torsion_site_symmetry_1
_geom_torsion_site_symmetry_4
O4 S O4 O6 -96.0(16) 3_655 3_655
O6 S O4 O6 -128.9(16) . 3_655
O3 S O4 O6 84.0(16) . 3_655
O5 S O4 O6 -16.7(17) . 3_655
O5 S O4 O6 166.7(17) 3_655 3_655
O4 S O6 O4 98.5(19) . 3_655
O6 S O6 O4 68.1(15) 3_655 3_655
O3 S O6 O4 -111.9(15) . 3_655
O5 S O6 O4 -13.2(17) . 3_655
O5 S O6 O4 163.1(17) 3_655 3_655
O7 Cd N6 C17 -143.0(2) 3 .
O7 Cd N6 C17 37.3(2) . .
N6 Cd N6 C17 126.3(2) 3 .
N1 Cd N6 C17 -54.9(2) 8_755 .
N1 Cd N6 C17 31(3) 6_456 .
O7 Cd N6 C16 39.5(2) 3 .
O7 Cd N6 C16 -140.1(2) . .
N6 Cd N6 C16 -51.11(18) 3 .
N1 Cd N6 C16 127.6(2) 8_755 .
N1 Cd N6 C16 -147(3) 6_456 .
C5 N1 C1 C2 -1.8(4) . .
Cd N1 C1 C2 165.3(2) 6_766 .
N1 C1 C2 C3 1.1(5) . .
C1 C2 C3 C4 1.2(5) . .
C2 C3 C4 N2 178.7(3) . .
C2 C3 C4 C5 -2.5(4) . .
C6 N2 C4 C3 -15.5(4) . .
C6 N2 C4 C5 165.7(2) . .
C1 N1 C5 C4 0.3(4) . .
Cd N1 C5 C4 -165.73(19) 6_766 .
C3 C4 C5 N1 1.9(4) . .
N2 C4 C5 N1 -179.3(2) . .
C7 N3 C6 O1 -5.1(4) . .
C7 N3 C6 N2 174.2(2) . .
C4 N2 C6 O1 4.8(4) . .
C4 N2 C6 N3 -174.5(2) . .
C6 N3 C7 C8 109.4(3) . .
N3 C7 C8 C9 -177.3(3) . .
C7 C8 C9 C10 -170.5(3) . .
C8 C9 C10 C11 -174.5(3) . .
C12 N4 C11 C10 108.6(3) . .
C9 C10 C11 N4 -175.7(3) . .
C11 N4 C12 O2 -7.7(4) . .
C11 N4 C12 N5 172.9(2) . .
C13 N5 C12 O2 -0.2(4) . .
C13 N5 C12 N4 179.1(3) . .
C12 N5 C13 C14 0.3(5) . .
C12 N5 C13 C17 -179.6(2) . .
N5 C13 C14 C15 178.3(3) . .
C17 C13 C14 C15 -1.8(4) . .
C13 C14 C15 C16 0.6(5) . .
C17 N6 C16 C15 -0.2(4) . .
Cd N6 C16 C15 177.3(2) . .
C14 C15 C16 N6 0.4(5) . .
C16 N6 C17 C13 -1.1(4) . .
Cd N6 C17 C13 -178.57(18) . .
C14 C13 C17 N6 2.1(4) . .
N5 C13 C17 N6 -178.0(2) . .
